data_4105498
loop_
_publ_author_name
'David C. Leitch'
'Philippa R. Payne'
'Christine R. Dunbar'
'Laurel L. Schafer'

_publ_section_title
;
 Broadening the Scope of Group 4 Hydroamination Catalysis Using a Tethered
 Ureate Ligand
;
_journal_name_full 'Journal of the American Chemical Society'
_journal_page_first 18246
_journal_page_last 18247
_journal_paper_doi 10.1021/ja906955b
_journal_volume 131
_journal_year 2009
_chemical_formula_moiety 'C25 H57 N7 O2 Zr'
_chemical_formula_sum 'C25 H57 N7 O2 Zr'
_chemical_formula_weight 579.00
_chemical_name_systematic
;
 ?
;
_space_group_IT_number 14
_symmetry_cell_setting monoclinic
_symmetry_space_group_name_Hall '-P 2yn'
_symmetry_space_group_name_H-M 'P 1 21/n 1'
_atom_sites_solution_hydrogens geom
_atom_sites_solution_primary direct
_atom_sites_solution_secondary difmap
_audit_creation_method SHELXL-97
_cell_angle_alpha 90.00
_cell_angle_beta 95.248(3)
_cell_angle_gamma 90.00
_cell_formula_units_Z 4
_cell_length_a 13.9870(12)
_cell_length_b 16.1923(12)
_cell_length_c 14.2982(11)
_cell_measurement_reflns_used 9858
_cell_measurement_temperature 173(2)
_cell_measurement_theta_max 29.95
_cell_measurement_theta_min 2.48
_cell_volume 3224.7(4)
_computing_structure_refinement 'SHELXL-97 (Sheldrick, 1997)'
_diffrn_ambient_temperature 173(2)
_diffrn_measured_fraction_theta_full 0.994
_diffrn_measured_fraction_theta_max 0.994
_diffrn_radiation_monochromator graphite
_diffrn_radiation_source 'fine-focus sealed tube'
_diffrn_radiation_type MoK\a
_diffrn_radiation_wavelength 0.71073
_diffrn_reflns_av_R_equivalents 0.0294
_diffrn_reflns_av_sigmaI/netI 0.0309
_diffrn_reflns_limit_h_max 16
_diffrn_reflns_limit_h_min -19
_diffrn_reflns_limit_k_max 22
_diffrn_reflns_limit_k_min -17
_diffrn_reflns_limit_l_max 19
_diffrn_reflns_limit_l_min -20
_diffrn_reflns_number 34829
_diffrn_reflns_theta_full 29.96
_diffrn_reflns_theta_max 29.96
_diffrn_reflns_theta_min 1.90
_exptl_absorpt_coefficient_mu 0.372
_exptl_absorpt_correction_T_max 0.8944
_exptl_absorpt_correction_T_min 0.7583
_exptl_absorpt_correction_type multi-scan
_exptl_crystal_colour yellow
_exptl_crystal_density_diffrn 1.193
_exptl_crystal_description prism
_exptl_crystal_F_000 1248
_exptl_crystal_size_max 1.0
_exptl_crystal_size_mid 0.3
_exptl_crystal_size_min 0.3
_refine_diff_density_max 1.327
_refine_diff_density_min -0.509
_refine_diff_density_rms 0.067
_refine_ls_extinction_method none
_refine_ls_goodness_of_fit_ref 1.033
_refine_ls_hydrogen_treatment mixed
_refine_ls_matrix_type full
_refine_ls_number_parameters 336
_refine_ls_number_reflns 9324
_refine_ls_number_restraints 0
_refine_ls_restrained_S_all 1.033
_refine_ls_R_factor_all 0.0456
_refine_ls_R_factor_gt 0.0334
_refine_ls_shift/su_max 0.001
_refine_ls_shift/su_mean 0.000
_refine_ls_structure_factor_coef Fsqd
_refine_ls_weighting_details 'calc w=1/[\s^2^(Fo^2^)+(0.0467P)^2^+1.6426P] where P=(Fo^2^+2Fc^2^)/3'
_refine_ls_weighting_scheme calc
_refine_ls_wR_factor_gt 0.0877
_refine_ls_wR_factor_ref 0.0943
_reflns_number_gt 7640
_reflns_number_total 9324
_reflns_threshold_expression >2sigma(I)
_cod_data_source_file ja906955b_si_001.cif
_cod_data_source_block ls156_0m
_cod_original_sg_symbol_H-M 'P 21/n'
_cod_database_code 4105498

loop_
_symmetry_equiv_pos_as_xyz
'x, y, z'
'-x+1/2, y+1/2, -z+1/2'
'-x, -y, -z'
'x-1/2, -y-1/2, z-1/2'

loop_
_atom_site_label
_atom_site_type_symbol
_atom_site_fract_x
_atom_site_fract_y
_atom_site_fract_z
_atom_site_U_iso_or_equiv
_atom_site_adp_type
_atom_site_occupancy
_atom_site_symmetry_multiplicity
_atom_site_calc_flag
_atom_site_refinement_flags
Zr1 Zr 0.292265(11) 0.175895(9) 0.847865(10) 0.01759(5) Uani 1 1 d .
O1 O 0.14047(9) 0.18059(8) 0.88581(9) 0.0271(3) Uani 1 1 d .
O2 O 0.45095(9) 0.17071(7) 0.84025(8) 0.0242(2) Uani 1 1 d .
N7 N 0.29629(12) 0.02242(10) 0.86879(11) 0.0284(3) Uani 1 1 d .
N4 N 0.53226(10) 0.12367(9) 0.71883(10) 0.0219(3) Uani 1 1 d .
N1 N 0.16657(10) 0.13108(9) 0.74802(10) 0.0217(3) Uani 1 1 d .
N3 N 0.35787(10) 0.13432(9) 0.71550(9) 0.0202(3) Uani 1 1 d .
N2 N 0.00720(10) 0.12527(9) 0.80233(11) 0.0274(3) Uani 1 1 d .
N6 N 0.32674(11) 0.17801(10) 0.99641(10) 0.0268(3) Uani 1 1 d .
C12 C 0.32534(12) 0.11479(11) 0.61812(11) 0.0227(3) Uani 1 1 d .
H12A H 0.3277 0.0554 0.6096 0.027 Uiso 1 1 calc R
H12B H 0.3691 0.1396 0.5774 0.027 Uiso 1 1 calc R
C9 C 0.22251(12) 0.14538(11) 0.58815(11) 0.0231(3) Uani 1 1 d .
N5 N 0.29428(13) 0.30269(10) 0.81987(12) 0.0343(4) Uani 1 1 d .
C13 C 0.44713(11) 0.14177(10) 0.75460(11) 0.0190(3) Uani 1 1 d .
C8 C 0.14893(12) 0.10771(11) 0.64968(12) 0.0236(3) Uani 1 1 d .
H8A H 0.0850 0.1256 0.6262 0.028 Uiso 1 1 calc R
H8B H 0.1510 0.0480 0.6447 0.028 Uiso 1 1 calc R
C1 C 0.10295(12) 0.14493(10) 0.80898(12) 0.0221(3) Uani 1 1 d .
C17 C 0.53993(13) 0.06302(11) 0.64274(13) 0.0275(4) Uani 1 1 d .
H17 H 0.4750 0.0425 0.6241 0.033 Uiso 1 1 calc R
C14 C 0.62378(13) 0.15791(13) 0.76400(13) 0.0323(4) Uani 1 1 d .
H14 H 0.6736 0.1424 0.7233 0.039 Uiso 1 1 calc R
C11 C 0.19658(15) 0.11368(14) 0.48749(13) 0.0349(4) Uani 1 1 d .
H11A H 0.1329 0.1314 0.4659 0.052 Uiso 1 1 calc R
H11B H 0.1993 0.0544 0.4870 0.052 Uiso 1 1 calc R
H11C H 0.2414 0.1354 0.4468 0.052 Uiso 1 1 calc R
C2 C -0.03381(14) 0.05747(12) 0.74228(16) 0.0349(4) Uani 1 1 d .
H2 H 0.0190 0.0332 0.7109 0.042 Uiso 1 1 calc R
C18 C 0.57719(17) 0.10202(15) 0.55623(14) 0.0422(5) Uani 1 1 d .
H18A H 0.5374 0.1482 0.5362 0.063 Uiso 1 1 calc R
H18B H 0.5757 0.0619 0.5067 0.063 Uiso 1 1 calc R
H18C H 0.6420 0.1206 0.5713 0.063 Uiso 1 1 calc R
C24 C 0.22898(17) -0.00632(13) 0.93487(17) 0.0430(5) Uani 1 1 d .
H24A H 0.2295 -0.0656 0.9370 0.065 Uiso 1 1 calc R
H24B H 0.1654 0.0126 0.9145 0.065 Uiso 1 1 calc R
H24C H 0.2480 0.0152 0.9963 0.065 Uiso 1 1 calc R
C10 C 0.21639(15) 0.23993(11) 0.58904(14) 0.0315(4) Uani 1 1 d .
H10A H 0.2614 0.2624 0.5490 0.047 Uiso 1 1 calc R
H10B H 0.2314 0.2597 0.6520 0.047 Uiso 1 1 calc R
H10C H 0.1526 0.2569 0.5667 0.047 Uiso 1 1 calc R
C25 C 0.38992(17) -0.01732(15) 0.8903(2) 0.0570(7) Uani 1 1 d .
H25A H 0.4184 0.0020 0.9499 0.086 Uiso 1 1 calc R
H25B H 0.4311 -0.0039 0.8423 0.086 Uiso 1 1 calc R
H25C H 0.3816 -0.0761 0.8927 0.086 Uiso 1 1 calc R
C5 C -0.05718(14) 0.16641(13) 0.86472(17) 0.0381(5) Uani 1 1 d .
H5 H -0.1221 0.1467 0.8448 0.046 Uiso 1 1 calc R
C22 C 0.26045(16) 0.18808(16) 1.06746(14) 0.0433(5) Uani 1 1 d .
H22A H 0.2640 0.1407 1.1080 0.065 Uiso 1 1 calc R
H22B H 0.1963 0.1934 1.0378 0.065 Uiso 1 1 calc R
H22C H 0.2770 0.2368 1.1037 0.065 Uiso 1 1 calc R
C16 C 0.65438(15) 0.12006(19) 0.86069(15) 0.0510(6) Uani 1 1 d .
H16A H 0.6114 0.1382 0.9051 0.076 Uiso 1 1 calc R
H16B H 0.7185 0.1374 0.8812 0.076 Uiso 1 1 calc R
H16C H 0.6523 0.0609 0.8562 0.076 Uiso 1 1 calc R
C6 C -0.05914(17) 0.25969(14) 0.84900(19) 0.0482(6) Uani 1 1 d .
H6A H 0.0032 0.2823 0.8674 0.072 Uiso 1 1 calc R
H6B H -0.1055 0.2843 0.8860 0.072 Uiso 1 1 calc R
H6C H -0.0764 0.2711 0.7837 0.072 Uiso 1 1 calc R
C23 C 0.42172(17) 0.1678(2) 1.04426(16) 0.0597(8) Uani 1 1 d .
H23A H 0.4405 0.2179 1.0770 0.090 Uiso 1 1 calc R
H23B H 0.4665 0.1557 0.9992 0.090 Uiso 1 1 calc R
H23C H 0.4211 0.1232 1.0884 0.090 Uiso 1 1 calc R
C3 C -0.10798(16) 0.08853(17) 0.66558(19) 0.0532(6) Uani 1 1 d .
H3A H -0.1591 0.1157 0.6938 0.080 Uiso 1 1 calc R
H3B H -0.1334 0.0427 0.6287 0.080 Uiso 1 1 calc R
H3C H -0.0781 0.1267 0.6259 0.080 Uiso 1 1 calc R
C19 C 0.60148(17) -0.01158(14) 0.6759(2) 0.0488(6) Uani 1 1 d .
H19A H 0.6663 0.0061 0.6926 0.073 Uiso 1 1 calc R
H19B H 0.6006 -0.0515 0.6262 0.073 Uiso 1 1 calc R
H19C H 0.5761 -0.0360 0.7295 0.073 Uiso 1 1 calc R
C15 C 0.62254(17) 0.25172(15) 0.76611(18) 0.0485(6) Uani 1 1 d .
H15A H 0.6032 0.2724 0.7043 0.073 Uiso 1 1 calc R
H15B H 0.6856 0.2718 0.7864 0.073 Uiso 1 1 calc R
H15C H 0.5780 0.2702 0.8089 0.073 Uiso 1 1 calc R
C4 C -0.0755(2) -0.01109(15) 0.7998(2) 0.0609(8) Uani 1 1 d .
H4A H -0.0268 -0.0311 0.8459 0.091 Uiso 1 1 calc R
H4B H -0.0975 -0.0555 0.7589 0.091 Uiso 1 1 calc R
H4C H -0.1283 0.0103 0.8307 0.091 Uiso 1 1 calc R
C7 C -0.03838(18) 0.14358(19) 0.96810(18) 0.0549(7) Uani 1 1 d .
H7A H -0.0348 0.0846 0.9743 0.082 Uiso 1 1 calc R
H7B H -0.0897 0.1641 1.0019 0.082 Uiso 1 1 calc R
H7C H 0.0212 0.1676 0.9933 0.082 Uiso 1 1 calc R
C21 C 0.3669(2) 0.34692(15) 0.7689(2) 0.0541(6) Uani 1 1 d .
H21A H 0.3355 0.3877 0.7281 0.081 Uiso 1 1 calc R
H21B H 0.3997 0.3081 0.7323 0.081 Uiso 1 1 calc R
H21C H 0.4125 0.3735 0.8133 0.081 Uiso 1 1 calc R
C20 C 0.2457(3) 0.36044(17) 0.8731(2) 0.0761(10) Uani 1 1 d .
H20A H 0.2918 0.3955 0.9075 0.114 Uiso 1 1 calc R
H20B H 0.2090 0.3315 0.9163 0.114 Uiso 1 1 calc R
H20C H 0.2034 0.3934 0.8317 0.114 Uiso 1 1 calc R
H999 H 0.2781(19) 0.0058(16) 0.8129(19) 0.052(8) Uiso 1 1 d .

loop_
_atom_site_aniso_label
_atom_site_aniso_U_11
_atom_site_aniso_U_22
_atom_site_aniso_U_33
_atom_site_aniso_U_23
_atom_site_aniso_U_13
_atom_site_aniso_U_12
Zr1 0.01594(8) 0.01949(8) 0.01776(8) -0.00148(5) 0.00374(5) 0.00025(5)
O1 0.0187(6) 0.0369(7) 0.0264(6) -0.0044(5) 0.0059(5) 0.0015(5)
O2 0.0192(6) 0.0352(7) 0.0189(6) -0.0049(5) 0.0043(4) -0.0025(5)
N7 0.0330(8) 0.0240(7) 0.0278(8) 0.0027(6) 0.0014(6) 0.0022(6)
N4 0.0165(6) 0.0280(7) 0.0217(7) -0.0048(5) 0.0048(5) -0.0015(5)
N1 0.0168(6) 0.0266(7) 0.0220(7) -0.0004(5) 0.0026(5) -0.0011(5)
N3 0.0165(6) 0.0265(7) 0.0177(6) -0.0028(5) 0.0024(5) 0.0006(5)
N2 0.0165(7) 0.0290(7) 0.0376(8) -0.0058(6) 0.0071(6) -0.0002(6)
N6 0.0233(7) 0.0376(8) 0.0201(7) -0.0033(6) 0.0047(6) 0.0009(6)
C12 0.0209(8) 0.0285(8) 0.0187(7) -0.0027(6) 0.0021(6) 0.0004(6)
C9 0.0222(8) 0.0283(8) 0.0186(7) 0.0012(6) -0.0004(6) -0.0001(6)
N5 0.0460(10) 0.0225(7) 0.0341(8) -0.0007(6) 0.0025(7) 0.0009(7)
C13 0.0190(7) 0.0191(7) 0.0193(7) 0.0005(6) 0.0045(6) -0.0006(6)
C8 0.0199(8) 0.0267(8) 0.0241(8) -0.0016(6) 0.0015(6) -0.0022(6)
C1 0.0179(7) 0.0216(7) 0.0271(8) 0.0013(6) 0.0029(6) 0.0022(6)
C17 0.0224(8) 0.0302(9) 0.0307(9) -0.0092(7) 0.0057(7) 0.0014(7)
C14 0.0169(8) 0.0538(12) 0.0269(9) -0.0122(8) 0.0060(7) -0.0063(8)
C11 0.0338(10) 0.0499(12) 0.0202(8) -0.0022(8) -0.0027(7) -0.0017(9)
C2 0.0240(9) 0.0272(9) 0.0549(13) -0.0097(8) 0.0104(9) -0.0056(7)
C18 0.0420(12) 0.0612(14) 0.0248(9) -0.0095(9) 0.0106(9) -0.0019(10)
C24 0.0445(12) 0.0322(10) 0.0538(13) 0.0142(9) 0.0117(10) -0.0007(9)
C10 0.0358(10) 0.0287(9) 0.0295(9) 0.0082(7) 0.0004(8) 0.0015(7)
C25 0.0386(13) 0.0395(12) 0.094(2) 0.0270(13) 0.0093(13) 0.0091(10)
C5 0.0182(8) 0.0460(12) 0.0516(13) -0.0131(9) 0.0109(8) 0.0017(8)
C22 0.0345(11) 0.0729(16) 0.0235(9) -0.0098(10) 0.0078(8) -0.0004(10)
C16 0.0234(10) 0.098(2) 0.0309(11) -0.0055(12) -0.0029(8) 0.0072(11)
C6 0.0340(11) 0.0442(12) 0.0658(16) -0.0186(11) 0.0017(11) 0.0136(9)
C23 0.0328(12) 0.123(3) 0.0227(10) -0.0077(12) 0.0009(9) 0.0134(14)
C3 0.0273(11) 0.0641(16) 0.0662(16) -0.0219(13) -0.0061(11) -0.0035(10)
C19 0.0395(12) 0.0357(11) 0.0723(17) -0.0043(11) 0.0115(11) 0.0123(9)
C15 0.0417(12) 0.0533(13) 0.0536(14) -0.0227(11) 0.0215(11) -0.0255(10)
C4 0.0512(15) 0.0366(12) 0.100(2) -0.0023(13) 0.0346(15) -0.0135(11)
C7 0.0405(13) 0.0775(18) 0.0510(14) -0.0032(13) 0.0280(11) -0.0015(12)
C21 0.0555(16) 0.0378(12) 0.0702(18) 0.0106(12) 0.0129(13) -0.0013(11)
C20 0.110(3) 0.0358(13) 0.090(2) -0.0080(14) 0.052(2) 0.0018(15)

loop_
_atom_type_symbol
_atom_type_description
_atom_type_scat_dispersion_real
_atom_type_scat_dispersion_imag
_atom_type_scat_source
C C 0.0033 0.0016 'International Tables Vol C Tables 4.2.6.8 and 6.1.1.4'
H H 0.0000 0.0000 'International Tables Vol C Tables 4.2.6.8 and 6.1.1.4'
N N 0.0061 0.0033 'International Tables Vol C Tables 4.2.6.8 and 6.1.1.4'
O O 0.0106 0.0060 'International Tables Vol C Tables 4.2.6.8 and 6.1.1.4'
Zr Zr -2.9673 0.5597 'International Tables Vol C Tables 4.2.6.8 and 6.1.1.4'

loop_
_geom_angle_atom_site_label_1
_geom_angle_atom_site_label_2
_geom_angle_atom_site_label_3
_geom_angle
N5 Zr1 N6 99.72(6)
N5 Zr1 O2 89.81(6)
N6 Zr1 O2 85.07(5)
N5 Zr1 O1 92.44(6)
N6 Zr1 O1 83.76(5)
O2 Zr1 O1 168.83(5)
N5 Zr1 N3 96.75(6)
N6 Zr1 N3 139.41(5)
O2 Zr1 N3 58.07(4)
O1 Zr1 N3 132.35(5)
N5 Zr1 N1 102.46(6)
N6 Zr1 N1 135.99(5)
O2 Zr1 N1 132.09(5)
O1 Zr1 N1 57.91(5)
N3 Zr1 N1 74.45(5)
N5 Zr1 N7 175.19(6)
N6 Zr1 N7 84.06(6)
O2 Zr1 N7 87.53(5)
O1 Zr1 N7 90.93(5)
N3 Zr1 N7 78.44(5)
N1 Zr1 N7 76.49(5)
N5 Zr1 C1 99.95(6)
N6 Zr1 C1 109.61(6)
O2 Zr1 C1 160.44(5)
O1 Zr1 C1 28.79(5)
N3 Zr1 C1 103.63(5)
N1 Zr1 C1 29.19(5)
N7 Zr1 C1 81.45(5)
N5 Zr1 C13 94.63(6)
N6 Zr1 C13 112.08(5)
O2 Zr1 C13 28.77(4)
O1 Zr1 C13 161.19(5)
N3 Zr1 C13 29.33(5)
N1 Zr1 C13 103.47(5)
N7 Zr1 C13 81.12(5)
C1 Zr1 C13 132.46(5)
C1 O1 Zr1 95.62(10)
C13 O2 Zr1 95.94(9)
C25 N7 C24 109.80(17)
C25 N7 Zr1 118.07(13)
C24 N7 Zr1 112.50(12)
C13 N4 C17 122.79(14)
C13 N4 C14 120.07(14)
C17 N4 C14 116.75(13)
C1 N1 C8 128.10(14)
C1 N1 Zr1 93.45(10)
C8 N1 Zr1 137.80(11)
C13 N3 C12 128.42(14)
C13 N3 Zr1 93.33(10)
C12 N3 Zr1 137.91(10)
C1 N2 C2 122.52(15)
C1 N2 C5 119.81(15)
C2 N2 C5 117.32(15)
C22 N6 C23 107.49(16)
C22 N6 Zr1 126.86(13)
C23 N6 Zr1 125.64(13)
N3 C12 C9 113.36(13)
C10 C9 C8 110.48(14)
C10 C9 C11 109.39(15)
C8 C9 C11 106.82(14)
C10 C9 C12 111.67(14)
C8 C9 C12 111.63(14)
C11 C9 C12 106.64(14)
C20 N5 C21 109.2(2)
C20 N5 Zr1 121.93(17)
C21 N5 Zr1 126.00(14)
O2 C13 N3 112.57(14)
O2 C13 N4 117.63(14)
N3 C13 N4 129.79(15)
O2 C13 Zr1 55.30(8)
N3 C13 Zr1 57.35(8)
N4 C13 Zr1 172.40(12)
N1 C8 C9 112.70(13)
O1 C1 N1 112.75(15)
O1 C1 N2 118.36(15)
N1 C1 N2 128.87(16)
O1 C1 Zr1 55.59(8)
N1 C1 Zr1 57.35(9)
N2 C1 Zr1 171.74(13)
N4 C17 C18 112.09(16)
N4 C17 C19 111.90(17)
C18 C17 C19 110.70(17)
N4 C14 C15 111.74(17)
N4 C14 C16 113.57(17)
C15 C14 C16 112.56(19)
N2 C2 C3 112.06(17)
N2 C2 C4 111.96(19)
C3 C2 C4 111.0(2)
N2 C5 C7 114.49(18)
N2 C5 C6 111.07(18)
C7 C5 C6 112.5(2)

loop_
_geom_bond_atom_site_label_1
_geom_bond_atom_site_label_2
_geom_bond_distance
Zr1 N5 2.0924(16)
Zr1 N6 2.1348(15)
Zr1 O2 2.2338(12)
Zr1 O1 2.2402(12)
Zr1 N3 2.2792(13)
Zr1 N1 2.2796(14)
Zr1 N7 2.5030(16)
Zr1 C1 2.7023(17)
Zr1 C13 2.7025(16)
O1 C1 1.308(2)
O2 C13 1.3076(19)
N7 C25 1.466(3)
N7 C24 1.469(3)
N4 C13 1.370(2)
N4 C17 1.477(2)
N4 C14 1.487(2)
N1 C1 1.320(2)
N1 C8 1.455(2)
N3 C13 1.326(2)
N3 C12 1.459(2)
N2 C1 1.371(2)
N2 C2 1.477(2)
N2 C5 1.482(2)
N6 C22 1.446(2)
N6 C23 1.447(3)
C12 C9 1.544(2)
C9 C10 1.533(2)
C9 C8 1.540(2)
C9 C11 1.540(2)
N5 C20 1.418(3)
N5 C21 1.488(3)
C17 C18 1.523(3)
C17 C19 1.533(3)
C14 C15 1.520(3)
C14 C16 1.537(3)
C2 C3 1.524(3)
C2 C4 1.529(3)
C5 C7 1.523(3)
C5 C6 1.527(3)
